data_4023978
loop_
_publ_author_name
'Mercedes Amat'
'Mar\'ia M. M. Santos'
'Oriol Bassas'
'N\'uria Llor'
'Carmen Escolano'
'Arantxa G\'omez-Esqu\'e'
'Elies Molins'
'Steven M. Allin'
'Vickie McKee'
'Joan Bosch'

_publ_section_title
;
 Straightforward Methodology for the Enantioselective Synthesis of
 Benzo[a]- and Indolo[2,3-a]quinolizidines
;
_journal_name_full 'Journal of Organic Chemistry'
_journal_page_first 5193
_journal_page_last 5201
_journal_paper_doi 10.1021/jo070539g
_journal_volume 72
_journal_year 2007
_chemical_absolute_configuration syn
_chemical_compound_source 'synthesis as described'
_chemical_formula_moiety 'C18 H22 N2 O2'
_chemical_formula_sum 'C18 H22 N2 O2'
_chemical_formula_weight 298.38
_chemical_name_systematic
;
 ?
;
_space_group_IT_number 19
_symmetry_cell_setting orthorhombic
_symmetry_Int_Tables_number 19
_symmetry_space_group_name_Hall 'P 2ac 2ab'
_symmetry_space_group_name_H-M 'P 21 21 21'
_atom_sites_solution_hydrogens geom
_atom_sites_solution_primary direct
_atom_sites_solution_secondary difmap
_audit_conform_dict_location ftp://ftp.iucr.org/pub/cif_core.dic
_audit_conform_dict_name cif_core.dic
_audit_conform_dict_version 2.2
_audit_creation_date 2005-12-15T13:20:38-00:00
_audit_creation_method 'WinGX routine CIF_UPDATE'
_cell_angle_alpha 90
_cell_angle_beta 90
_cell_angle_gamma 90
_cell_formula_units_Z 4
_cell_length_a 9.562(7)
_cell_length_b 9.570(4)
_cell_length_c 17.690(9)
_cell_measurement_reflns_used 25
_cell_measurement_temperature 293(2)
_cell_measurement_theta_max 11.7
_cell_measurement_theta_min 8.6
_cell_measurement_wavelength 0.71073
_cell_volume 1618.8(16)
_computing_cell_refinement 'CAD4 Express (Enraf Nonius, 1994)'
_computing_data_collection 'CAD4 Express (Enraf Nonius, 1994)'
_computing_data_reduction 'XCAD4 (Harms & Wocadlo, 1995)'
_computing_molecular_graphics 'Ortep-3 for Windows (Farrugia, 1997)'
_computing_publication_material 'WinGX publication routines (Farrugia, 1999)'
_computing_structure_refinement 'SHELXL-97 (Sheldrick, 1997)'
_computing_structure_solution 'SHELXS-97 (Sheldrick, 1997)'
_diffrn_ambient_temperature 293(2)
_diffrn_detector 'scintillation LiI'
_diffrn_detector_dtime 1.195
_diffrn_measured_fraction_theta_full 0.999
_diffrn_measured_fraction_theta_max 0.999
_diffrn_measurement_device '\k-geometry diffractometer'
_diffrn_measurement_device_type 'Enraf Nonius CAD4'
_diffrn_measurement_method 'non-profiled omega scans'
_diffrn_orient_matrix_type
;
  x-axis points to radiation source
  the matrix is specified in reciprocal space
;
_diffrn_orient_matrix_UB_11 0.084067
_diffrn_orient_matrix_UB_12 0.048237
_diffrn_orient_matrix_UB_13 -0.021147
_diffrn_orient_matrix_UB_21 -0.00459
_diffrn_orient_matrix_UB_22 -0.060955
_diffrn_orient_matrix_UB_23 -0.045904
_diffrn_orient_matrix_UB_31 -0.062031
_diffrn_orient_matrix_UB_32 0.06983
_diffrn_orient_matrix_UB_33 -0.02532
_diffrn_radiation_monochromator graphite
_diffrn_radiation_probe x-ray
_diffrn_radiation_type MoK\a
_diffrn_radiation_wavelength 0.71073
_diffrn_reflns_av_unetI/netI 0.1674
_diffrn_reflns_limit_h_max 10
_diffrn_reflns_limit_h_min 0
_diffrn_reflns_limit_k_max 10
_diffrn_reflns_limit_k_min 0
_diffrn_reflns_limit_l_max 19
_diffrn_reflns_limit_l_min 0
_diffrn_reflns_number 1393
_diffrn_reflns_theta_full 23.46
_diffrn_reflns_theta_max 23.46
_diffrn_reflns_theta_min 2.3
_diffrn_source 'Enraf Nonius FR590'
_diffrn_standards_decay_% 0
_diffrn_standards_interval_time 60
_diffrn_standards_number 1
_exptl_absorpt_coefficient_mu 0.08
_exptl_absorpt_correction_T_max 0.765
_exptl_absorpt_correction_T_min 0.343
_exptl_absorpt_correction_type refdelf
_exptl_absorpt_process_details
;
        (See: Walker, N. & Stuart, D. (1983) Acta Cryst. A39, 158-166)
;
_exptl_crystal_colour colorless
_exptl_crystal_density_diffrn 1.224
_exptl_crystal_density_method 'not measured'
_exptl_crystal_description prism
_exptl_crystal_F_000 640
_exptl_crystal_size_max 0.27
_exptl_crystal_size_mid 0.25
_exptl_crystal_size_min 0.14
_refine_diff_density_max 0.172
_refine_diff_density_min -0.192
_refine_diff_density_rms 0.047
_refine_ls_abs_structure_details 'Flack H D (1983), Acta Cryst. A39, 876-881'
_refine_ls_abs_structure_Flack 5(6)
_refine_ls_extinction_method none
_refine_ls_goodness_of_fit_ref 0.999
_refine_ls_hydrogen_treatment mixed
_refine_ls_matrix_type full
_refine_ls_number_parameters 201
_refine_ls_number_reflns 1393
_refine_ls_number_restraints 0
_refine_ls_restrained_S_all 0.999
_refine_ls_R_factor_all 0.2221
_refine_ls_R_factor_gt 0.0627
_refine_ls_shift/su_max 0
_refine_ls_shift/su_mean 0
_refine_ls_structure_factor_coef Fsqd
_refine_ls_weighting_details 'calc w=1/[\s^2^(Fo^2^)+(0.0300P)^2^+0.0000P] where P=(Fo^2^+2Fc^2^)/3'
_refine_ls_weighting_scheme calc
_refine_ls_wR_factor_gt 0.0901
_refine_ls_wR_factor_ref 0.1235
_reflns_number_gt 597
_reflns_number_total 1393
_reflns_threshold_expression >2sigma(I)
_cod_data_source_file jo070539grom20070315_094258.cif
_cod_data_source_block jb53
_cod_database_code 4023978
_diffrn_standards_decay_corr_max 1
_diffrn_standards_decay_corr_min 1

loop_
_symmetry_equiv_pos_as_xyz
'x, y, z'
'-x+1/2, -y, z+1/2'
'x+1/2, -y+1/2, -z'
'-x, y+1/2, -z+1/2'

loop_
_atom_site_label
_atom_site_type_symbol
_atom_site_fract_x
_atom_site_fract_y
_atom_site_fract_z
_atom_site_U_iso_or_equiv
_atom_site_adp_type
_atom_site_occupancy
_atom_site_symmetry_multiplicity
_atom_site_calc_flag
_atom_site_refinement_flags
_atom_site_disorder_assembly
_atom_site_disorder_group
C1 C 0.0115(9) -0.1408(9) 0.1172(5) 0.046(3) Uani 1 1 d . . .
H1 H -0.0211 -0.2379 0.117 0.055 Uiso 1 1 calc R . .
C2 C -0.0976(9) -0.0544(9) 0.0801(5) 0.057(3) Uani 1 1 d . . .
H2A H -0.1814 -0.0552 0.1111 0.068 Uiso 1 1 calc R . .
H2B H -0.121 -0.0956 0.0317 0.068 Uiso 1 1 calc R . .
C3 C -0.0513(9) 0.0970(9) 0.0679(6) 0.067(3) Uani 1 1 d . . .
H3A H -0.101 0.1338 0.0244 0.081 Uiso 1 1 calc R . .
H3B H -0.0798 0.1514 0.1116 0.081 Uiso 1 1 calc R . .
C4 C 0.0995(10) 0.1188(12) 0.0559(6) 0.055(3) Uani 1 1 d . . .
C6 C 0.3410(7) 0.0397(9) 0.0497(5) 0.042(2) Uani 1 1 d . . .
H6 H 0.3564 0.1405 0.0544 0.05 Uiso 1 1 calc R . .
C7 C 0.4325(8) -0.0306(9) 0.1078(5) 0.059(3) Uani 1 1 d . . .
H7A H 0.4249 0.0176 0.1559 0.07 Uiso 1 1 calc R . .
H7B H 0.5295 -0.0277 0.0918 0.07 Uiso 1 1 calc R . .
C7A C 0.3852(9) -0.1805(10) 0.1163(5) 0.044(3) Uani 1 1 d . . .
C7B C 0.4651(11) -0.3036(10) 0.1398(5) 0.046(3) Uani 1 1 d . . .
C8 C 0.5967(10) -0.3249(12) 0.1657(5) 0.062(3) Uani 1 1 d . . .
H8 H 0.6591 -0.2511 0.1713 0.075 Uiso 1 1 calc R . .
C9 C 0.6348(11) -0.4610(13) 0.1835(6) 0.073(4) Uani 1 1 d . . .
H9 H 0.7246 -0.4792 0.2011 0.088 Uiso 1 1 calc R . .
C10 C 0.5410(12) -0.5697(12) 0.1752(6) 0.073(4) Uani 1 1 d . . .
H10 H 0.5693 -0.6596 0.1881 0.088 Uiso 1 1 calc R . .
C11 C 0.4071(11) -0.5501(11) 0.1485(6) 0.063(3) Uani 1 1 d . . .
H11 H 0.3461 -0.6245 0.1411 0.076 Uiso 1 1 calc R . .
C11A C 0.3683(10) -0.4138(10) 0.1334(6) 0.045(3) Uani 1 1 d . . .
C12A C 0.2576(10) -0.2205(10) 0.0965(5) 0.044(3) Uani 1 1 d . . .
C12B C 0.1419(8) -0.1334(9) 0.0681(5) 0.043(2) Uani 1 1 d . . .
H12B H 0.1175 -0.1654 0.0172 0.051 Uiso 1 1 calc R . .
C13 C 0.0433(9) -0.1016(9) 0.1989(4) 0.061(3) Uani 1 1 d . . .
H13A H 0.1252 -0.1531 0.2154 0.074 Uiso 1 1 calc R . .
H13B H 0.0658 -0.0029 0.2011 0.074 Uiso 1 1 calc R . .
C14 C -0.0734(10) -0.1304(14) 0.2519(5) 0.131(5) Uani 1 1 d . . .
H14A H -0.1509 -0.0705 0.2401 0.197 Uiso 1 1 calc R . .
H14B H -0.0431 -0.1131 0.3027 0.197 Uiso 1 1 calc R . .
H14C H -0.1017 -0.2262 0.247 0.197 Uiso 1 1 calc R . .
C15 C 0.3761(8) -0.0003(10) -0.0318(4) 0.051(2) Uani 1 1 d . . .
H15A H 0.3496 -0.0968 -0.0404 0.061 Uiso 1 1 calc R . .
H15B H 0.3222 0.0577 -0.066 0.061 Uiso 1 1 calc R . .
N5 N 0.1921(7) 0.0147(8) 0.0630(4) 0.046(2) Uani 1 1 d . . .
N12 N 0.2445(7) -0.3623(7) 0.1058(4) 0.048(2) Uani 1 1 d . . .
H12 H 0.171 -0.4108 0.096 0.057 Uiso 1 1 calc R . .
O4 O 0.1438(6) 0.2383(7) 0.0418(4) 0.077(2) Uani 1 1 d . . .
O15 O 0.5208(6) 0.0163(6) -0.0478(4) 0.0614(19) Uani 1 1 d . . .
H15 H 0.5414 0.0994 -0.0458 0.092 Uiso 1 1 calc R . .

loop_
_atom_site_aniso_label
_atom_site_aniso_U_11
_atom_site_aniso_U_22
_atom_site_aniso_U_33
_atom_site_aniso_U_23
_atom_site_aniso_U_13
_atom_site_aniso_U_12
C1 0.047(6) 0.047(6) 0.042(7) -0.004(6) 0.006(6) -0.010(6)
C2 0.051(7) 0.062(7) 0.057(7) -0.005(6) -0.001(5) -0.018(6)
C3 0.060(7) 0.060(8) 0.082(8) 0.010(7) 0.008(7) 0.010(6)
C4 0.050(7) 0.066(8) 0.049(7) -0.001(8) -0.003(6) 0.008(7)
C6 0.033(5) 0.039(6) 0.053(6) -0.007(6) -0.006(6) 0.003(5)
C7 0.042(5) 0.082(8) 0.052(7) -0.009(7) -0.010(6) -0.015(6)
C7A 0.043(6) 0.047(7) 0.043(7) -0.002(6) -0.004(6) -0.010(5)
C7B 0.047(6) 0.057(7) 0.034(6) 0.004(6) -0.003(6) 0.002(6)
C8 0.053(7) 0.076(9) 0.058(8) 0.006(7) -0.002(6) 0.002(7)
C9 0.061(8) 0.107(12) 0.051(7) 0.032(8) 0.005(7) 0.016(9)
C10 0.081(9) 0.077(9) 0.060(8) 0.017(8) 0.008(8) 0.024(8)
C11 0.067(8) 0.056(8) 0.066(8) -0.004(7) 0.004(7) 0.015(6)
C11A 0.043(6) 0.050(7) 0.042(7) 0.000(6) 0.002(6) 0.011(6)
C12A 0.053(6) 0.040(6) 0.038(6) -0.007(6) 0.003(6) 0.005(6)
C12B 0.045(6) 0.039(6) 0.044(6) -0.019(6) -0.005(6) -0.008(5)
C13 0.069(7) 0.070(7) 0.045(7) -0.024(6) 0.013(6) -0.006(6)
C14 0.109(9) 0.237(16) 0.047(7) -0.018(11) 0.014(8) -0.023(12)
C15 0.054(6) 0.049(6) 0.049(6) 0.000(6) 0.019(5) -0.007(6)
N5 0.043(4) 0.042(5) 0.052(5) -0.007(5) 0.001(4) 0.000(4)
N12 0.045(5) 0.037(5) 0.061(5) -0.005(5) 0.001(5) 0.000(4)
O4 0.059(4) 0.049(5) 0.122(7) 0.012(5) 0.009(5) 0.010(4)
O15 0.063(4) 0.034(4) 0.087(5) -0.010(5) 0.037(4) -0.006(4)

loop_
_atom_type_symbol
_atom_type_description
_atom_type_scat_dispersion_real
_atom_type_scat_dispersion_imag
_atom_type_scat_source
C C 0.0033 0.0016 'International Tables Vol C Tables 4.2.6.8 and 6.1.1.4'
H H 0 0 'International Tables Vol C Tables 4.2.6.8 and 6.1.1.4'
N N 0.0061 0.0033 'International Tables Vol C Tables 4.2.6.8 and 6.1.1.4'
O O 0.0106 0.006 'International Tables Vol C Tables 4.2.6.8 and 6.1.1.4'

loop_
_geom_angle_atom_site_label_1
_geom_angle_atom_site_label_2
_geom_angle_atom_site_label_3
_geom_angle
_geom_angle_site_symmetry_1
_geom_angle_site_symmetry_3
_geom_angle_publ_flag
C2 C1 C12B 107.3(7) . . ?
C2 C1 C13 115.0(8) . . ?
C12B C1 C13 111.5(7) . . ?
C1 C2 C3 112.7(7) . . ?
C4 C3 C2 116.0(9) . . ?
O4 C4 N5 118.5(9) . . ?
O4 C4 C3 119.5(10) . . ?
N5 C4 C3 121.9(10) . . ?
N5 C6 C7 112.5(7) . . ?
N5 C6 C15 109.0(7) . . ?
C7 C6 C15 113.8(7) . . ?
C6 C7 C7A 108.5(7) . . ?
C12A C7A C7B 108.9(9) . . ?
C12A C7A C7 121.5(9) . . ?
C7B C7A C7 129.5(9) . . ?
C8 C7B C11A 121.7(10) . . ?
C8 C7B C7A 134.5(11) . . ?
C11A C7B C7A 103.7(8) . . ?
C7B C8 C9 117.5(10) . . ?
C10 C9 C8 120.8(10) . . ?
C11 C10 C9 122.5(11) . . ?
C10 C11 C11A 116.4(11) . . ?
N12 C11A C11 129.8(10) . . ?
N12 C11A C7B 109.1(8) . . ?
C11 C11A C7B 120.9(9) . . ?
C7A C12A N12 109.7(9) . . ?
C7A C12A C12B 128.2(9) . . ?
N12 C12A C12B 122.1(9) . . ?
C12A C12B N5 108.3(7) . . ?
C12A C12B C1 113.2(8) . . ?
N5 C12B C1 109.9(7) . . ?
C14 C13 C1 113.8(7) . . ?
O15 C15 C6 112.0(7) . . ?
C4 N5 C6 120.5(8) . . ?
C4 N5 C12B 119.8(7) . . ?
C6 N5 C12B 118.4(7) . . ?
C11A N12 C12A 108.6(8) . . ?

loop_
_geom_bond_atom_site_label_1
_geom_bond_atom_site_label_2
_geom_bond_distance
_geom_bond_site_symmetry_2
_geom_bond_publ_flag
C1 C2 1.485(10) . ?
C1 C12B 1.521(10) . ?
C1 C13 1.523(10) . ?
C2 C3 1.531(11) . ?
C3 C4 1.472(11) . ?
C4 O4 1.245(10) . ?
C4 N5 1.339(10) . ?
C6 N5 1.462(8) . ?
C6 C7 1.508(10) . ?
C6 C15 1.529(10) . ?
C7 C7A 1.512(11) . ?
C7A C12A 1.327(11) . ?
C7A C7B 1.464(12) . ?
C7B C8 1.354(11) . ?
C7B C11A 1.408(11) . ?
C8 C9 1.389(13) . ?
C9 C10 1.382(13) . ?
C10 C11 1.377(12) . ?
C11 C11A 1.382(12) . ?
C11A N12 1.371(10) . ?
C12A N12 1.373(10) . ?
C12A C12B 1.473(10) . ?
C12B N5 1.500(9) . ?
C13 C14 1.483(10) . ?
C15 O15 1.421(7) . ?

loop_
_geom_torsion_atom_site_label_1
_geom_torsion_atom_site_label_2
_geom_torsion_atom_site_label_3
_geom_torsion_atom_site_label_4
_geom_torsion
_geom_torsion_site_symmetry_1
_geom_torsion_site_symmetry_2
_geom_torsion_site_symmetry_3
_geom_torsion_site_symmetry_4
_geom_torsion_publ_flag
C12B C1 C2 C3 -57.2(11) . . . . ?
C13 C1 C2 C3 67.5(10) . . . . ?
C1 C2 C3 C4 30.4(14) . . . . ?
C2 C3 C4 O4 176.4(10) . . . . ?
C2 C3 C4 N5 -6.7(17) . . . . ?
N5 C6 C7 C7A 48.3(11) . . . . ?
C15 C6 C7 C7A -76.3(9) . . . . ?
C6 C7 C7A C12A -21.6(13) . . . . ?
C6 C7 C7A C7B 153.2(9) . . . . ?
C12A C7A C7B C8 -179.3(10) . . . . ?
C7 C7A C7B C8 5.3(18) . . . . ?
C12A C7A C7B C11A -1.9(11) . . . . ?
C7 C7A C7B C11A -177.2(10) . . . . ?
C11A C7B C8 C9 2.1(15) . . . . ?
C7A C7B C8 C9 179.2(10) . . . . ?
C7B C8 C9 C10 -0.3(16) . . . . ?
C8 C9 C10 C11 0.7(17) . . . . ?
C9 C10 C11 C11A -2.9(17) . . . . ?
C10 C11 C11A N12 179.0(9) . . . . ?
C10 C11 C11A C7B 4.6(16) . . . . ?
C8 C7B C11A N12 -179.9(9) . . . . ?
C7A C7B C11A N12 2.2(10) . . . . ?
C8 C7B C11A C11 -4.4(16) . . . . ?
C7A C7B C11A C11 177.7(10) . . . . ?
C7B C7A C12A N12 0.8(12) . . . . ?
C7 C7A C12A N12 176.5(8) . . . . ?
C7B C7A C12A C12B -179.1(8) . . . . ?
C7 C7A C12A C12B -3.3(16) . . . . ?
C7A C12A C12B N5 1.2(14) . . . . ?
N12 C12A C12B N5 -178.7(8) . . . . ?
C7A C12A C12B C1 -121.0(10) . . . . ?
N12 C12A C12B C1 59.1(11) . . . . ?
C2 C1 C12B C12A -177.3(7) . . . . ?
C13 C1 C12B C12A 56.0(10) . . . . ?
C2 C1 C12B N5 61.4(9) . . . . ?
C13 C1 C12B N5 -65.3(9) . . . . ?
C2 C1 C13 C14 67.6(11) . . . . ?
C12B C1 C13 C14 -170.0(9) . . . . ?
N5 C6 C15 O15 -177.7(7) . . . . ?
C7 C6 C15 O15 -51.3(10) . . . . ?
O4 C4 N5 C6 -3.9(15) . . . . ?
C3 C4 N5 C6 179.2(10) . . . . ?
O4 C4 N5 C12B -170.6(10) . . . . ?
C3 C4 N5 C12B 12.4(15) . . . . ?
C7 C6 N5 C4 137.3(9) . . . . ?
C15 C6 N5 C4 -95.5(10) . . . . ?
C7 C6 N5 C12B -55.7(11) . . . . ?
C15 C6 N5 C12B 71.5(10) . . . . ?
C12A C12B N5 C4 -164.4(8) . . . . ?
C1 C12B N5 C4 -40.2(11) . . . . ?
C12A C12B N5 C6 28.5(11) . . . . ?
C1 C12B N5 C6 152.7(7) . . . . ?
C11 C11A N12 C12A -176.8(11) . . . . ?
C7B C11A N12 C12A -1.9(11) . . . . ?
C7A C12A N12 C11A 0.7(12) . . . . ?
C12B C12A N12 C11A -179.5(8) . . . . ?

loop_
_cod_related_entry_id
_cod_related_entry_database
_cod_related_entry_code
1 ChemSpider 20572969
